data_1532090
loop_
_publ_author_name
'Rayaprol, S.'
'Rana, D.S.'
'Mavani, K.'
'Thaker, C.M.'
'Thampi, R.S.'
'Kuberkar, D.G.'
'Kulkarni, R.G.'
'Malik, S.K.'

_publ_section_title
;
 Structural investigations of La-2125 mixed oxide superconducting system
;
_journal_name_full 'Journal of Superconductivity'
_journal_page_first 211
_journal_page_last 215
_journal_volume 15
_journal_year 2002
_chemical_formula_sum 'Ba1.5 Cu3 La1.5 O7.305'
_chemical_name_systematic 'La (Ba1.5 La0.5) Cu3 O7.305'
_space_group_IT_number 123
_symmetry_space_group_name_Hall '-P 4 2'
_symmetry_space_group_name_H-M 'P 4/m m m'
_cell_angle_alpha 90
_cell_angle_beta 90
_cell_angle_gamma 90
_cell_formula_units_Z 1
_cell_length_a 3.9067
_cell_length_b 3.9067
_cell_length_c 11.6985
_cell_volume 178.546
_citation_journal_id_ASTM JOUSEH
_cod_data_source_file Rayaprol_JOUSEH_2002_1716.cif
_cod_data_source_block Ba1.5Cu3La1.5O7.305
_cod_original_cell_volume 178.5461
_cod_database_code 1532090

loop_
_symmetry_equiv_pos_as_xyz
x,y,z
-y,x,z
-x,-y,z
y,-x,z
x,-y,-z
y,x,-z
-x,y,-z
-y,-x,-z
-x,-y,-z
y,-x,-z
x,y,-z
-y,x,-z
-x,y,z
-y,-x,z
x,-y,z
y,x,z

loop_
_atom_site_label
_atom_site_type_symbol
_atom_site_fract_x
_atom_site_fract_y
_atom_site_fract_z
_atom_site_occupancy
_atom_site_U_iso_or_equiv
Ba1 Ba+2 0.5 0.5 0.176 0.75 0.0
La2 La+3 0.5 0.5 0.1851 0.25 0.0
Cu2 Cu+2 0 0 0.3452 1 0.0
La1 La+3 0.5 0.5 0.5 1 0.0
Cu1 Cu+2 0 0 0 1 0.0
O2 O-2 0.5 0 0.3656 1 0.0
O3 O-2 0 0 0.1571 1 0.0
O1 O-2 0 0.5 0 0.653 0.0
